data_1530349
loop_
_publ_author_name
'Marchand, R.'
'Roult, G.'
'Pastuszak, R.'
'Laurent, Y.'

_publ_section_title
;
 Structure cristalline de Nd2 Al O3 N. Determination de l'ordre
 oxygene-azote par diffraction de neutrons
;
_journal_name_full 'Revue de Chimie Minerale'
_journal_page_first 684
_journal_page_last 689
_journal_volume 19
_journal_year 1982
_chemical_formula_sum 'Al N Nd2 O3'
_chemical_name_systematic 'Nd2 Al O3 N'
_space_group_IT_number 107
_symmetry_space_group_name_Hall 'I 4 -2'
_symmetry_space_group_name_H-M 'I 4 m m'
_cell_angle_alpha 90
_cell_angle_beta 90
_cell_angle_gamma 90
_cell_formula_units_Z 2
_cell_length_a 3.7046
_cell_length_b 3.7046
_cell_length_c 12.5301
_cell_volume 171.964
_citation_journal_id_ASTM RVCMA8
_cod_data_source_file Marchand_RVCMA8_1982_914.cif
_cod_data_source_block Al1N1Nd2O3
_cod_original_cell_volume 171.9639
_cod_original_formula_sum 'Al1 N1 Nd2 O3'
_cod_database_code 1530349

loop_
_symmetry_equiv_pos_as_xyz
x,y,z
-y,x,z
-x,-y,z
y,-x,z
-x,y,z
-y,-x,z
x,-y,z
y,x,z
x+1/2,y+1/2,z+1/2
-y+1/2,x+1/2,z+1/2
-x+1/2,-y+1/2,z+1/2
y+1/2,-x+1/2,z+1/2
-x+1/2,y+1/2,z+1/2
-y+1/2,-x+1/2,z+1/2
x+1/2,-y+1/2,z+1/2
y+1/2,x+1/2,z+1/2

loop_
_atom_site_label
_atom_site_type_symbol
_atom_site_fract_x
_atom_site_fract_y
_atom_site_fract_z
_atom_site_occupancy
_atom_site_U_iso_or_equiv
Nd2 Nd+3 0 0 0.6517 1 0.0
N1 N-3 0 0 0.17 1 0.0
O1 O-2 0 0.5 0.0086 1 0.0
Al1 Al+3 0 0 0 1 0.0
O2 O-2 0 0 0.8335 1 0.0
Nd1 Nd+3 0 0 0.3649 1 0.0
